data_7707577
loop_
_publ_author_name
'Cesari, Cristiana'
'Bortoluzzi, Marco'
'Femoni, Cristina'
'Iapalucci, Maria Carmela'
'Zacchini, Stefano'

_publ_section_title
;
 One-pot atmospheric pressure synthesis of
 [H<sub>3</sub>Ru<sub>4</sub>(CO)<sub>12</sub>]<sup/>.
;
_journal_issue 27
_journal_name_full 'Dalton transactions (Cambridge, England : 2003)'
_journal_page_first 9610
_journal_page_last 9622
_journal_paper_doi 10.1039/d1dt01517f
_journal_volume 50
_journal_year 2021
_chemical_formula_sum 'C64 H96 Br4 K2 N2 O32 Ru8'
_chemical_formula_weight 2611.82
_space_group_crystal_system triclinic
_space_group_IT_number 2
_space_group_name_Hall '-P 1'
_space_group_name_H-M_alt 'P -1'
_atom_sites_solution_hydrogens geom
_audit_creation_method SHELXL-2014/7
_audit_update_record
;
2021-05-06 deposited with the CCDC.	2021-06-04 downloaded from the CCDC.
;
_cell_angle_alpha 74.768(2)
_cell_angle_beta 72.962(2)
_cell_angle_gamma 67.148(2)
_cell_formula_units_Z 2
_cell_length_a 14.0395(9)
_cell_length_b 16.7852(11)
_cell_length_c 21.5954(14)
_cell_measurement_reflns_used 9678
_cell_measurement_temperature 100(2)
_cell_measurement_theta_max 29.7085
_cell_measurement_theta_min 2.497
_cell_volume 4419.3(5)
_computing_cell_refinement 'APEX2 (Bruker AXS, 2006)'
_computing_data_collection 'APEX2 (Bruker AXS, 2006)'
_computing_data_reduction 'SAINT (Bruker AXS, 2004)'
_computing_molecular_graphics 'SCHAKAL99 (Keller, 1999)'
_computing_publication_material 'XCIF (Bruker AXS, 2001)'
_computing_structure_refinement 'SHELXL-2014/7 (Sheldrick, 2014)'
_computing_structure_solution 'SHELXL-2014/7 (Sheldrick, 2014)'
_diffrn_ambient_temperature 100(2)
_diffrn_measured_fraction_theta_full 0.999
_diffrn_measured_fraction_theta_max 0.994
_diffrn_measurement_device_type 'PHOTON2 area detector'
_diffrn_measurement_method 'phi and omega scans'
_diffrn_radiation_type MoK\a
_diffrn_radiation_wavelength 0.71073
_diffrn_reflns_av_R_equivalents 0.0835
_diffrn_reflns_av_unetI/netI 0.0553
_diffrn_reflns_Laue_measured_fraction_full 0.999
_diffrn_reflns_Laue_measured_fraction_max 0.994
_diffrn_reflns_limit_h_max 17
_diffrn_reflns_limit_h_min -16
_diffrn_reflns_limit_k_max 21
_diffrn_reflns_limit_k_min -20
_diffrn_reflns_limit_l_max 27
_diffrn_reflns_limit_l_min -26
_diffrn_reflns_number 89032
_diffrn_reflns_point_group_measured_fraction_full 0.999
_diffrn_reflns_point_group_measured_fraction_max 0.994
_diffrn_reflns_theta_full 25.242
_diffrn_reflns_theta_max 27.037
_diffrn_reflns_theta_min 1.528
_diffrn_source 'fine-focus sealed tube'
_exptl_absorpt_coefficient_mu 3.308
_exptl_absorpt_correction_T_max 0.4323
_exptl_absorpt_correction_T_min 0.2712
_exptl_absorpt_correction_type empirical
_exptl_absorpt_process_details
;
 Data were corrected for Lorentz polarization and absorption
 effects (empirical absorption corrections SADABS).
 R(int) = 0.1295 (selected reflections only, before parameter refinement)
 R(int) = 0.0713 (selected reflections only, after parameter refinement)
;
_exptl_crystal_colour yellow
_exptl_crystal_density_diffrn 1.963
_exptl_crystal_description plate
_exptl_crystal_F_000 2560
_exptl_crystal_size_max 0.240
_exptl_crystal_size_mid 0.210
_exptl_crystal_size_min 0.140
_refine_diff_density_max 2.510
_refine_diff_density_min -3.628
_refine_diff_density_rms 0.305
_refine_ls_extinction_method none
_refine_ls_goodness_of_fit_ref 1.063
_refine_ls_hydrogen_treatment constr
_refine_ls_matrix_type full
_refine_ls_number_parameters 1010
_refine_ls_number_reflns 19223
_refine_ls_number_restraints 60
_refine_ls_restrained_S_all 1.062
_refine_ls_R_factor_all 0.0819
_refine_ls_R_factor_gt 0.0696
_refine_ls_shift/su_max 0.001
_refine_ls_shift/su_mean 0.000
_refine_ls_structure_factor_coef Fsqd
_refine_ls_weighting_details 'w=1/[\s^2^(Fo^2^)+(0.0731P)^2^+126.5051P] where P=(Fo^2^+2Fc^2^)/3'
_refine_ls_weighting_scheme calc
_refine_ls_wR_factor_gt 0.1866
_refine_ls_wR_factor_ref 0.1918
_reflns_Friedel_coverage 0.000
_reflns_number_gt 16307
_reflns_number_total 19223
_reflns_threshold_expression 'I > 2\s(I)'
_cod_data_source_file d1dt01517f3.cif
_cod_data_source_block 2BrTBA2K2
_cod_depositor_comments 'Adding full bibliography for 7707576--7707590.cif.'
_cod_database_code 7707577
_shelx_shelxl_version_number 2014/7
_shelx_space_group_comment
;
The symmetry employed for this shelxl refinement is uniquely defined
by the following loop, which should always be used as a source of
symmetry information in preference to the above space-group names.
They are only intended as comments.
;
_shelx_estimated_absorpt_t_min 0.504
_shelx_estimated_absorpt_t_max 0.655

loop_
_space_group_symop_operation_xyz
'x, y, z'
'-x, -y, -z'

loop_
_atom_site_label
_atom_site_type_symbol
_atom_site_fract_x
_atom_site_fract_y
_atom_site_fract_z
_atom_site_U_iso_or_equiv
_atom_site_adp_type
_atom_site_occupancy
_atom_site_site_symmetry_order
_atom_site_calc_flag
_atom_site_refinement_flags_posn
_atom_site_refinement_flags_adp
_atom_site_refinement_flags_occupancy
_atom_site_disorder_assembly
_atom_site_disorder_group
Ru1 Ru 0.23594(6) 0.14728(4) 0.77022(3) 0.00703(15) Uani 1 1 d . . . . .
Ru2 Ru 0.16126(6) 0.31779(4) 0.72592(3) 0.00732(15) Uani 1 1 d . . . . .
Ru3 Ru 0.23093(6) 0.45913(4) 0.78593(3) 0.00716(15) Uani 1 1 d . . . . .
Ru4 Ru 0.35983(6) 0.38752(4) 0.86835(3) 0.00665(15) Uani 1 1 d . . . . .
Ru5 Ru 0.62536(6) 0.27458(4) 0.80731(3) 0.00710(15) Uani 1 1 d . . . . .
Ru6 Ru 0.69008(6) 0.26655(5) 0.68060(4) 0.00787(15) Uani 1 1 d . . . . .
Ru7 Ru 0.61980(6) 0.12183(5) 0.62273(4) 0.00775(15) Uani 1 1 d . . . . .
Ru8 Ru 0.50371(6) 0.03263(4) 0.70835(4) 0.00745(15) Uani 1 1 d . . . . .
Br1 Br 0.14258(10) 0.48533(8) 0.68818(6) 0.0276(3) Uani 1 1 d . . . . .
Br2 Br 0.51270(9) 0.27588(7) 0.92932(6) 0.0231(2) Uani 1 1 d . . . . .
Br3 Br 0.70292(10) 0.24592(8) 0.56115(6) 0.0257(2) Uani 1 1 d . . . . .
Br4 Br 0.36179(10) -0.00795(7) 0.80864(6) 0.0264(3) Uani 1 1 d . . . . .
K1 K 0.44704(18) 0.39547(13) 0.57457(10) 0.0148(4) Uani 1 1 d . . . . .
K2 K 0.44962(16) 0.09443(13) 0.90682(10) 0.0131(4) Uani 1 1 d . . . . .
C1 C 0.1939(8) 0.1153(6) 0.7100(5) 0.0125(18) Uani 1 1 d . . . . .
C2 C 0.1175(8) 0.1365(6) 0.8308(5) 0.0132(19) Uani 1 1 d . . . . .
C3 C 0.0887(8) 0.3083(6) 0.6721(5) 0.0119(18) Uani 1 1 d . U . . .
C4 C 0.0367(7) 0.3337(6) 0.7879(5) 0.0111(18) Uani 1 1 d . . . . .
C5 C 0.2145(7) 0.5722(6) 0.7878(5) 0.0117(18) Uani 1 1 d . . . . .
C6 C 0.1057(7) 0.4713(6) 0.8483(5) 0.0113(18) Uani 1 1 d . . . . .
C7 C 0.2597(7) 0.4304(6) 0.9388(5) 0.0117(18) Uani 1 1 d . . . . .
C8 C 0.3970(8) 0.4846(6) 0.8554(5) 0.0137(19) Uani 1 1 d . . . . .
C9 C 0.6443(8) 0.3806(6) 0.7930(5) 0.0135(19) Uani 1 1 d . U . . .
C10 C 0.7567(8) 0.2210(6) 0.8277(5) 0.0149(19) Uani 1 1 d . . . . .
C11 C 0.7547(8) 0.3497(6) 0.6594(5) 0.0137(19) Uani 1 1 d . . . . .
C12 C 0.8201(7) 0.1858(6) 0.6895(5) 0.0139(19) Uani 1 1 d . . . . .
C13 C 0.6253(7) 0.0769(6) 0.5516(5) 0.0111(18) Uani 1 1 d . . . . .
C14 C 0.7450(7) 0.0341(6) 0.6328(5) 0.0114(18) Uani 1 1 d . U . . .
C15 C 0.4624(8) 0.0024(6) 0.6469(5) 0.0131(19) Uani 1 1 d . . . . .
C16 C 0.6102(8) -0.0737(7) 0.7098(5) 0.017(2) Uani 1 1 d . . . . .
O1 O 0.1677(7) 0.0950(5) 0.6726(4) 0.0223(16) Uani 1 1 d . . . . .
O2 O 0.0478(6) 0.1256(5) 0.8723(4) 0.0223(16) Uani 1 1 d . . . . .
O3 O 0.0400(6) 0.3052(6) 0.6388(4) 0.0232(17) Uani 1 1 d . . . . .
O4 O -0.0409(6) 0.3406(5) 0.8262(4) 0.0213(16) Uani 1 1 d . . . . .
O5 O 0.2017(6) 0.6433(5) 0.7913(4) 0.0209(16) Uani 1 1 d . . . . .
O6 O 0.0275(6) 0.4772(5) 0.8846(4) 0.0170(15) Uani 1 1 d . . . . .
O7 O 0.1973(6) 0.4584(5) 0.9829(3) 0.0163(15) Uani 1 1 d . . . . .
O8 O 0.4194(6) 0.5472(4) 0.8461(4) 0.0175(15) Uani 1 1 d . . . . .
O9 O 0.6523(7) 0.4484(5) 0.7799(4) 0.0219(16) Uani 1 1 d . . . . .
O10 O 0.8365(6) 0.1885(6) 0.8420(4) 0.0269(18) Uani 1 1 d . . . . .
O11 O 0.7952(7) 0.4009(5) 0.6476(4) 0.0242(17) Uani 1 1 d . . . . .
O12 O 0.9034(6) 0.1393(6) 0.6947(4) 0.0304(19) Uani 1 1 d . . . . .
O13 O 0.6299(6) 0.0492(5) 0.5081(4) 0.0190(15) Uani 1 1 d . . . . .
O14 O 0.8236(6) -0.0205(5) 0.6401(4) 0.0185(15) Uani 1 1 d . . . . .
O15 O 0.4350(7) -0.0159(5) 0.6094(4) 0.0236(17) Uani 1 1 d . . . . .
O16 O 0.6749(6) -0.1402(5) 0.7092(5) 0.0289(19) Uani 1 1 d . . . . .
C21 C 0.3864(7) 0.2263(6) 0.6585(4) 0.0087(17) Uani 1 1 d . U . . .
O21 O 0.3064(5) 0.2951(4) 0.6556(3) 0.0119(13) Uani 1 1 d . U . . .
O22 O 0.3805(5) 0.1586(4) 0.7051(3) 0.0103(13) Uani 1 1 d . . . . .
O23 O 0.4731(5) 0.2215(4) 0.6171(3) 0.0105(13) Uani 1 1 d . . . . .
C31 C 0.2848(7) 0.2614(5) 0.8358(4) 0.0049(15) Uani 1 1 d . U . . .
O31 O 0.2511(5) 0.3248(4) 0.7886(3) 0.0102(13) Uani 1 1 d . . . . .
O32 O 0.3198(5) 0.2754(4) 0.8784(3) 0.0094(12) Uani 1 1 d . . . . .
O33 O 0.2838(5) 0.1849(4) 0.8390(3) 0.0115(13) Uani 1 1 d . . . . .
C41 C 0.5849(7) 0.1330(5) 0.7671(4) 0.0060(16) Uani 1 1 d . U . . .
O41 O 0.5964(5) 0.1572(4) 0.8151(3) 0.0101(13) Uani 1 1 d . . . . .
O42 O 0.6110(5) 0.1717(4) 0.7072(3) 0.0100(13) Uani 1 1 d . . . . .
O43 O 0.5488(5) 0.0710(4) 0.7785(3) 0.0102(13) Uani 1 1 d . . . . .
C51 C 0.4614(7) 0.3792(5) 0.7230(4) 0.0074(16) Uani 1 1 d . U . . .
O51 O 0.3734(5) 0.4353(4) 0.7135(3) 0.0109(13) Uani 1 1 d . . . . .
O52 O 0.4733(5) 0.3398(4) 0.7830(3) 0.0075(12) Uani 1 1 d . U . . .
O53 O 0.5386(5) 0.3600(4) 0.6752(3) 0.0122(13) Uani 1 1 d . . . . .
N1 N 0.2148(6) -0.2538(5) 0.9662(4) 0.0126(16) Uani 1 1 d . . . . .
C101 C 0.1291(8) -0.2802(7) 0.9552(5) 0.0146(19) Uani 1 1 d . . . . .
H10A H 0.1637 -0.3338 0.9348 0.018 Uiso 1 1 calc R U . . .
H10B H 0.0909 -0.2330 0.9237 0.018 Uiso 1 1 calc R U . . .
C102 C 0.0481(8) -0.2979(7) 1.0175(5) 0.0148(19) Uani 1 1 d . . . . .
H10C H 0.0798 -0.3559 1.0433 0.018 Uiso 1 1 calc R U . . .
H10D H 0.0273 -0.2527 1.0451 0.018 Uiso 1 1 calc R U . . .
C103 C -0.0488(8) -0.2961(6) 0.9983(5) 0.016(2) Uani 1 1 d . . . . .
H10E H -0.1001 -0.3089 1.0387 0.019 Uiso 1 1 calc R U . . .
H10F H -0.0829 -0.2364 0.9757 0.019 Uiso 1 1 calc R U . . .
C104 C -0.0233(8) -0.3614(6) 0.9537(5) 0.017(2) Uani 1 1 d . . . . .
H10G H -0.0886 -0.3571 0.9431 0.025 Uiso 1 1 calc R U . . .
H10H H 0.0262 -0.3483 0.9131 0.025 Uiso 1 1 calc R U . . .
H10I H 0.0089 -0.4209 0.9761 0.025 Uiso 1 1 calc R U . . .
C105 C 0.2644(8) -0.3167(6) 1.0219(5) 0.015(2) Uani 1 1 d . . . . .
H10J H 0.3220 -0.2993 1.0257 0.018 Uiso 1 1 calc R U . . .
H10K H 0.2102 -0.3100 1.0634 0.018 Uiso 1 1 calc R U . . .
C106 C 0.3089(9) -0.4119(7) 1.0152(5) 0.019(2) Uani 1 1 d . . . . .
H10L H 0.3652 -0.4200 0.9747 0.023 Uiso 1 1 calc R U . . .
H10M H 0.2523 -0.4302 1.0110 0.023 Uiso 1 1 calc R U . . .
C107 C 0.3548(9) -0.4698(7) 1.0745(5) 0.020(2) Uani 1 1 d . . . . .
H10N H 0.4132 -0.4529 1.0777 0.025 Uiso 1 1 calc R U . . .
H10O H 0.2992 -0.4600 1.1151 0.025 Uiso 1 1 calc R U . . .
C108 C 0.3962(11) -0.5665(7) 1.0692(6) 0.028(3) Uani 1 1 d . . . . .
H10P H 0.4249 -0.6015 1.1079 0.042 Uiso 1 1 calc R U . . .
H10Q H 0.3383 -0.5837 1.0669 0.042 Uiso 1 1 calc R U . . .
H10R H 0.4522 -0.5766 1.0295 0.042 Uiso 1 1 calc R U . . .
C109 C 0.3000(8) -0.2567(7) 0.9030(5) 0.0151(19) Uani 1 1 d . . . . .
H10S H 0.3564 -0.2408 0.9102 0.018 Uiso 1 1 calc R U . . .
H10T H 0.3319 -0.3179 0.8947 0.018 Uiso 1 1 calc R U . . .
C110 C 0.2637(8) -0.1975(7) 0.8418(5) 0.016(2) Uani 1 1 d . . . . .
H11A H 0.2038 -0.2094 0.8354 0.019 Uiso 1 1 calc R U . . .
H11B H 0.2391 -0.1353 0.8471 0.019 Uiso 1 1 calc R U . . .
C111 C 0.3540(10) -0.2138(7) 0.7829(6) 0.024(2) Uani 1 1 d . . . . .
H11C H 0.3832 -0.2773 0.7807 0.029 Uiso 1 1 calc R U . . .
H11D H 0.4109 -0.1964 0.7877 0.029 Uiso 1 1 calc R U . . .
C112 C 0.3175(12) -0.1614(8) 0.7181(6) 0.033(3) Uani 1 1 d . . . . .
H11E H 0.3778 -0.1734 0.6808 0.049 Uiso 1 1 calc R U . . .
H11F H 0.2620 -0.1793 0.7129 0.049 Uiso 1 1 calc R U . . .
H11G H 0.2896 -0.0985 0.7198 0.049 Uiso 1 1 calc R U . . .
C113 C 0.1623(8) -0.1627(7) 0.9836(5) 0.0150(19) Uani 1 1 d . . . . .
H11H H 0.1153 -0.1665 1.0278 0.018 Uiso 1 1 calc R U . . .
H11I H 0.1170 -0.1257 0.9520 0.018 Uiso 1 1 calc R U . . .
C114 C 0.2367(9) -0.1166(7) 0.9838(5) 0.019(2) Uani 1 1 d . . . . .
H11J H 0.2792 -0.1062 0.9389 0.022 Uiso 1 1 calc R U . . .
H11K H 0.2858 -0.1540 1.0131 0.022 Uiso 1 1 calc R U . . .
C115 C 0.1709(9) -0.0287(6) 1.0080(6) 0.021(2) Uani 1 1 d . . . . .
H11L H 0.1144 0.0040 0.9830 0.026 Uiso 1 1 calc R U . . .
H11M H 0.1367 -0.0402 1.0550 0.026 Uiso 1 1 calc R U . . .
C116 C 0.2370(11) 0.0269(9) 1.0001(7) 0.035(3) Uani 1 1 d . . . . .
H11N H 0.1919 0.0820 1.0161 0.052 Uiso 1 1 calc R U . . .
H11O H 0.2922 -0.0046 1.0255 0.052 Uiso 1 1 calc R U . . .
H11P H 0.2699 0.0396 0.9536 0.052 Uiso 1 1 calc R U . . .
N2 N -0.0841(6) 0.7677(5) 0.5325(4) 0.0104(15) Uani 1 1 d . . . . .
C201 C -0.0536(8) 0.7795(7) 0.5905(5) 0.0137(19) Uani 1 1 d . . . . .
H20A H 0.0234 0.7692 0.5789 0.016 Uiso 1 1 calc R U . . .
H20B H -0.0901 0.8415 0.5966 0.016 Uiso 1 1 calc R U . . .
C202 C -0.0774(8) 0.7226(6) 0.6552(5) 0.0149(19) Uani 1 1 d . . . . .
H20C H -0.0402 0.6601 0.6510 0.018 Uiso 1 1 calc R U . . .
H20D H -0.1543 0.7328 0.6688 0.018 Uiso 1 1 calc R U . . .
C203 C -0.0410(9) 0.7443(7) 0.7071(5) 0.020(2) Uani 1 1 d . . . . .
H20E H 0.0370 0.7284 0.6950 0.024 Uiso 1 1 calc R U . . .
H20F H -0.0718 0.8084 0.7068 0.024 Uiso 1 1 calc R U . . .
C204 C -0.0722(10) 0.6972(8) 0.7761(6) 0.028(3) Uani 1 1 d . . . . .
H20G H -0.0466 0.7139 0.8068 0.041 Uiso 1 1 calc R U . . .
H20H H -0.1494 0.7137 0.7889 0.041 Uiso 1 1 calc R U . . .
H20I H -0.0406 0.6337 0.7772 0.041 Uiso 1 1 calc R U . . .
C205 C -0.2055(7) 0.7928(6) 0.5460(5) 0.0117(18) Uani 1 1 d . . . . .
H20J H -0.2283 0.7536 0.5859 0.014 Uiso 1 1 calc R U . . .
H20K H -0.2386 0.8535 0.5554 0.014 Uiso 1 1 calc R U . . .
C206 C -0.2464(8) 0.7872(7) 0.4895(5) 0.018(2) Uani 1 1 d . . . . .
H20L H -0.2152 0.8191 0.4480 0.021 Uiso 1 1 calc R U . . .
H20M H -0.2237 0.7251 0.4848 0.021 Uiso 1 1 calc R U . . .
C207 C -0.3668(8) 0.8266(7) 0.5017(5) 0.016(2) Uani 1 1 d . . . . .
H20N H -0.3888 0.8874 0.5095 0.020 Uiso 1 1 calc R U . . .
H20O H -0.3894 0.8294 0.4617 0.020 Uiso 1 1 calc R U . . .
C208 C -0.4231(9) 0.7762(8) 0.5592(6) 0.029(3) Uani 1 1 d . . . . .
H20P H -0.4997 0.8052 0.5640 0.044 Uiso 1 1 calc R U . . .
H20Q H -0.4033 0.7162 0.5515 0.044 Uiso 1 1 calc R U . . .
H20R H -0.4027 0.7743 0.5994 0.044 Uiso 1 1 calc R U . . .
C209 C -0.0463(7) 0.8276(6) 0.4726(5) 0.0113(18) Uani 1 1 d . U . . .
H20S H -0.0503 0.8111 0.4328 0.014 Uiso 1 1 calc R U . . .
H20T H 0.0289 0.8178 0.4699 0.014 Uiso 1 1 calc R U . . .
C210 C -0.1091(9) 0.9250(7) 0.4723(5) 0.018(2) Uani 1 1 d . . . . .
H21A H -0.1807 0.9378 0.4655 0.022 Uiso 1 1 calc R U . . .
H21B H -0.1172 0.9398 0.5155 0.022 Uiso 1 1 calc R U . . .
C211 C -0.0542(9) 0.9811(7) 0.4186(6) 0.022(2) Uani 1 1 d . . . . .
H21C H -0.0456 0.9658 0.3756 0.026 Uiso 1 1 calc R U . . .
H21D H 0.0172 0.9684 0.4257 0.026 Uiso 1 1 calc R U . . .
C212 C -0.1164(11) 1.0789(7) 0.4174(6) 0.030(3) Uani 1 1 d . . . . .
H21E H -0.0786 1.1130 0.3821 0.045 Uiso 1 1 calc R U . . .
H21F H -0.1867 1.0920 0.4095 0.045 Uiso 1 1 calc R U . . .
H21G H -0.1239 1.0945 0.4596 0.045 Uiso 1 1 calc R U . . .
C213 C -0.0349(8) 0.6722(6) 0.5215(5) 0.0140(19) Uani 1 1 d . . . . .
H21H H -0.0708 0.6366 0.5577 0.017 Uiso 1 1 calc R U . . .
H21I H -0.0497 0.6693 0.4802 0.017 Uiso 1 1 calc R U . . .
C214 C 0.0834(8) 0.6305(7) 0.5175(5) 0.0151(19) Uani 1 1 d . . . . .
H21J H 0.1000 0.6306 0.5590 0.018 Uiso 1 1 calc R U . . .
H21K H 0.1213 0.6644 0.4811 0.018 Uiso 1 1 calc R U . . .
C215 C 0.1186(9) 0.5368(7) 0.5058(6) 0.022(2) Uani 1 1 d . . . . .
H21L H 0.0766 0.5049 0.5408 0.027 Uiso 1 1 calc R U . . .
H21M H 0.1044 0.5378 0.4632 0.027 Uiso 1 1 calc R U . . .
C216 C 0.2356(10) 0.4882(9) 0.5049(7) 0.036(3) Uani 1 1 d . . . . .
H21N H 0.2547 0.4284 0.4972 0.054 Uiso 1 1 calc R U . . .
H21O H 0.2777 0.5189 0.4696 0.054 Uiso 1 1 calc R U . . .
H21P H 0.2498 0.4860 0.5472 0.054 Uiso 1 1 calc R U . . .
C301 C 0.5698(10) 0.4040(7) 0.3932(5) 0.024(2) Uani 1 1 d . . . . .
O301 O 0.5236(7) 0.4403(5) 0.4412(4) 0.0262(18) Uani 1 1 d . . . . .
C302 C 0.5122(11) 0.4101(9) 0.3425(6) 0.033(3) Uani 1 1 d . . . . .
H30A H 0.5619 0.3772 0.3079 0.049 Uiso 1 1 calc R U . . .
H30B H 0.4554 0.3854 0.3632 0.049 Uiso 1 1 calc R U . . .
H30C H 0.4819 0.4717 0.3231 0.049 Uiso 1 1 calc R U . . .
C303 C 0.6855(12) 0.3534(9) 0.3812(7) 0.039(3) Uani 1 1 d . . . . .
H30D H 0.7070 0.3297 0.3404 0.059 Uiso 1 1 calc R U . . .
H30E H 0.7249 0.3922 0.3773 0.059 Uiso 1 1 calc R U . . .
H30F H 0.7007 0.3051 0.4179 0.059 Uiso 1 1 calc R U . . .
C311 C 0.3926(9) 0.1498(7) 1.0659(5) 0.019(2) Uani 1 1 d . . . . .
O311 O 0.4372(6) 0.0824(5) 1.0435(4) 0.0208(16) Uani 1 1 d . . . . .
C312 C 0.2923(9) 0.2159(7) 1.0472(6) 0.020(2) Uani 1 1 d . . . . .
H31A H 0.2683 0.2658 1.0701 0.030 Uiso 1 1 calc R U . . .
H31B H 0.3057 0.2364 0.9996 0.030 Uiso 1 1 calc R U . . .
H31C H 0.2376 0.1885 1.0596 0.030 Uiso 1 1 calc R U . . .
C313 C 0.4349(14) 0.1740(10) 1.1110(9) 0.054(5) Uani 1 1 d . . . . .
H31D H 0.3870 0.2308 1.1233 0.081 Uiso 1 1 calc R U . . .
H31E H 0.4407 0.1292 1.1507 0.081 Uiso 1 1 calc R U . . .
H31F H 0.5050 0.1781 1.0890 0.081 Uiso 1 1 calc R U . . .
C321 C 0.7632(9) 0.5916(7) 0.6951(6) 0.022(2) Uani 1 1 d . . . . .
O321 O 0.7688(7) 0.6085(5) 0.6365(4) 0.0305(19) Uani 1 1 d . . . . .
C322 C 0.8482(11) 0.5201(9) 0.7255(8) 0.036(3) Uani 1 1 d . . . . .
H32A H 0.8285 0.5171 0.7733 0.054 Uiso 1 1 calc R U . . .
H32B H 0.8570 0.4640 0.7149 0.054 Uiso 1 1 calc R U . . .
H32C H 0.9149 0.5322 0.7082 0.054 Uiso 1 1 calc R U . . .
C323 C 0.6708(11) 0.6438(8) 0.7407(7) 0.036(3) Uani 1 1 d . . . . .
H32D H 0.6798 0.6208 0.7860 0.054 Uiso 1 1 calc R U . . .
H32E H 0.6665 0.7054 0.7294 0.054 Uiso 1 1 calc R U . . .
H32F H 0.6055 0.6393 0.7364 0.054 Uiso 1 1 calc R U . . .
C331 C 0.9324(12) 0.9267(8) 0.8249(6) 0.036(3) Uani 1 1 d . . . . .
O331 O 0.9531(10) 0.8607(9) 0.8658(6) 0.067(4) Uani 1 1 d . . . . .
C332 C 1.0094(15) 0.9745(14) 0.7947(12) 0.077(7) Uani 1 1 d . . . . .
H33A H 0.9796 1.0257 0.7631 0.115 Uiso 1 1 calc R U . . .
H33B H 1.0237 0.9937 0.8291 0.115 Uiso 1 1 calc R U . . .
H33C H 1.0754 0.9354 0.7720 0.115 Uiso 1 1 calc R U . . .
C333 C 0.8276(14) 0.9661(10) 0.8067(9) 0.051(4) Uani 1 1 d . . . . .
H33D H 0.8262 1.0186 0.7732 0.076 Uiso 1 1 calc R U . . .
H33E H 0.8154 0.9235 0.7892 0.076 Uiso 1 1 calc R U . . .
H33F H 0.7721 0.9822 0.8456 0.076 Uiso 1 1 calc R U . . .

loop_
_atom_site_aniso_label
_atom_site_aniso_U_11
_atom_site_aniso_U_22
_atom_site_aniso_U_33
_atom_site_aniso_U_23
_atom_site_aniso_U_13
_atom_site_aniso_U_12
Ru1 0.0091(3) 0.0063(3) 0.0056(3) 0.0008(2) -0.0017(3) -0.0036(3)
Ru2 0.0092(3) 0.0068(3) 0.0047(3) 0.0007(2) -0.0029(3) -0.0014(3)
Ru3 0.0103(3) 0.0041(3) 0.0052(3) 0.0017(2) -0.0026(3) -0.0014(3)
Ru4 0.0099(3) 0.0053(3) 0.0043(3) 0.0003(2) -0.0022(3) -0.0024(3)
Ru5 0.0091(3) 0.0071(3) 0.0051(3) 0.0001(2) -0.0020(3) -0.0031(3)
Ru6 0.0099(3) 0.0076(3) 0.0054(3) -0.0005(3) 0.0005(3) -0.0041(3)
Ru7 0.0100(3) 0.0074(3) 0.0052(3) -0.0011(3) 0.0004(3) -0.0037(3)
Ru8 0.0103(3) 0.0045(3) 0.0068(3) 0.0002(2) -0.0013(3) -0.0027(3)
Br1 0.0323(6) 0.0233(5) 0.0251(6) -0.0006(5) -0.0097(5) -0.0068(5)
Br2 0.0250(6) 0.0233(5) 0.0201(5) -0.0018(4) -0.0056(4) -0.0078(4)
Br3 0.0324(6) 0.0246(5) 0.0205(6) -0.0022(4) -0.0037(5) -0.0124(5)
Br4 0.0294(6) 0.0209(5) 0.0260(6) -0.0003(4) -0.0051(5) -0.0084(5)
K1 0.0218(11) 0.0118(9) 0.0117(10) 0.0033(8) -0.0071(8) -0.0076(8)
K2 0.0145(10) 0.0111(9) 0.0091(9) 0.0038(7) -0.0021(8) -0.0033(8)
C1 0.016(5) 0.008(4) 0.012(5) 0.005(3) -0.004(4) -0.006(4)
C2 0.011(4) 0.014(4) 0.012(5) 0.001(4) -0.002(4) -0.004(4)
C3 0.014(3) 0.013(3) 0.010(3) -0.007(2) -0.002(2) -0.004(2)
C4 0.014(5) 0.011(4) 0.007(4) -0.004(3) 0.000(4) -0.003(3)
C5 0.011(4) 0.016(5) 0.008(4) -0.003(3) -0.001(3) -0.004(4)
C6 0.013(5) 0.010(4) 0.011(4) 0.000(3) -0.002(4) -0.005(3)
C7 0.011(4) 0.008(4) 0.016(5) 0.001(3) -0.007(4) -0.001(3)
C8 0.016(5) 0.016(5) 0.009(4) -0.003(4) -0.005(4) -0.003(4)
C9 0.014(3) 0.015(3) 0.011(3) -0.005(2) -0.002(2) -0.004(2)
C10 0.016(5) 0.016(5) 0.010(5) -0.007(4) 0.004(4) -0.005(4)
C11 0.020(5) 0.014(4) 0.004(4) -0.001(3) -0.001(4) -0.004(4)
C12 0.007(4) 0.017(5) 0.013(5) -0.003(4) 0.002(4) -0.001(4)
C13 0.011(4) 0.008(4) 0.015(5) 0.001(4) -0.004(4) -0.006(3)
C14 0.011(3) 0.013(3) 0.011(3) -0.002(2) -0.002(2) -0.006(2)
C15 0.018(5) 0.009(4) 0.015(5) -0.001(4) -0.004(4) -0.009(4)
C16 0.018(5) 0.018(5) 0.015(5) 0.001(4) 0.002(4) -0.012(4)
O1 0.031(4) 0.027(4) 0.018(4) -0.001(3) -0.011(3) -0.017(3)
O2 0.015(4) 0.031(4) 0.020(4) -0.003(3) -0.001(3) -0.010(3)
O3 0.023(4) 0.034(4) 0.014(4) -0.007(3) -0.009(3) -0.006(3)
O4 0.017(4) 0.026(4) 0.016(4) -0.001(3) -0.001(3) -0.005(3)
O5 0.026(4) 0.007(3) 0.028(4) -0.004(3) -0.002(3) -0.006(3)
O6 0.017(4) 0.015(3) 0.016(4) 0.001(3) 0.001(3) -0.009(3)
O7 0.015(3) 0.023(4) 0.011(3) -0.010(3) 0.006(3) -0.009(3)
O8 0.028(4) 0.009(3) 0.018(4) -0.001(3) -0.002(3) -0.012(3)
O9 0.034(4) 0.022(4) 0.015(4) -0.001(3) 0.002(3) -0.020(3)
O10 0.014(4) 0.036(5) 0.028(5) -0.004(4) -0.013(3) 0.001(3)
O11 0.032(4) 0.023(4) 0.023(4) 0.000(3) 0.000(3) -0.022(4)
O12 0.019(4) 0.031(5) 0.028(5) -0.007(4) -0.002(3) 0.004(3)
O13 0.020(4) 0.026(4) 0.013(4) -0.010(3) -0.001(3) -0.008(3)
O14 0.014(3) 0.019(4) 0.019(4) -0.005(3) -0.005(3) -0.001(3)
O15 0.036(5) 0.025(4) 0.015(4) 0.001(3) -0.007(3) -0.017(4)
O16 0.023(4) 0.010(4) 0.043(5) -0.005(3) -0.001(4) 0.002(3)
C21 0.011(3) 0.009(3) 0.008(3) 0.000(2) -0.005(2) -0.004(2)
O21 0.012(2) 0.011(2) 0.011(2) 0.0015(19) -0.0039(19) -0.0022(19)
O22 0.009(3) 0.006(3) 0.012(3) 0.001(2) -0.001(3) -0.001(2)
O23 0.013(3) 0.006(3) 0.009(3) 0.003(2) -0.004(3) -0.003(2)
C31 0.006(3) 0.004(2) 0.003(3) -0.002(2) 0.000(2) 0.000(2)
O31 0.012(3) 0.005(3) 0.014(3) 0.003(2) -0.008(3) -0.002(2)
O32 0.014(3) 0.007(3) 0.007(3) 0.000(2) -0.004(3) -0.004(2)
O33 0.012(3) 0.009(3) 0.013(3) 0.000(3) -0.006(3) -0.001(2)
C41 0.007(3) 0.004(3) 0.004(3) 0.001(2) -0.002(2) 0.000(2)
O41 0.016(3) 0.009(3) 0.008(3) 0.002(2) -0.003(3) -0.008(3)
O42 0.013(3) 0.008(3) 0.008(3) -0.002(2) 0.002(3) -0.006(2)
O43 0.014(3) 0.007(3) 0.008(3) 0.000(2) -0.001(3) -0.005(2)
C51 0.010(3) 0.004(3) 0.007(3) 0.002(2) -0.001(2) -0.004(2)
O51 0.013(3) 0.009(3) 0.009(3) -0.001(2) -0.003(3) -0.001(2)
O52 0.008(2) 0.007(2) 0.006(2) -0.0017(18) -0.0025(18) -0.0008(18)
O53 0.013(3) 0.017(3) 0.005(3) -0.003(3) -0.001(3) -0.004(3)
N1 0.014(4) 0.015(4) 0.011(4) -0.006(3) -0.002(3) -0.005(3)
C101 0.020(5) 0.020(5) 0.005(4) 0.001(4) -0.002(4) -0.011(4)
C102 0.022(5) 0.022(5) 0.005(4) 0.003(4) 0.000(4) -0.017(4)
C103 0.017(5) 0.015(5) 0.013(5) 0.002(4) -0.001(4) -0.007(4)
C104 0.020(5) 0.013(4) 0.020(5) -0.001(4) -0.006(4) -0.007(4)
C105 0.024(5) 0.012(4) 0.015(5) -0.003(4) -0.012(4) -0.004(4)
C106 0.026(5) 0.015(5) 0.015(5) 0.001(4) -0.012(4) -0.004(4)
C107 0.030(6) 0.017(5) 0.017(5) 0.003(4) -0.013(4) -0.008(4)
C108 0.043(7) 0.019(5) 0.018(6) 0.003(4) -0.015(5) -0.005(5)
C109 0.015(5) 0.016(5) 0.013(5) -0.006(4) 0.001(4) -0.005(4)
C110 0.019(5) 0.016(5) 0.009(5) 0.000(4) 0.004(4) -0.010(4)
C111 0.031(6) 0.014(5) 0.020(6) 0.000(4) 0.003(5) -0.009(4)
C112 0.055(8) 0.026(6) 0.012(5) 0.007(5) 0.000(5) -0.019(6)
C113 0.016(5) 0.017(5) 0.015(5) -0.004(4) -0.004(4) -0.008(4)
C114 0.025(5) 0.012(5) 0.018(5) -0.003(4) 0.000(4) -0.009(4)
C115 0.031(6) 0.009(4) 0.020(5) -0.005(4) 0.000(5) -0.005(4)
C116 0.043(8) 0.030(6) 0.039(8) -0.014(6) 0.000(6) -0.021(6)
N2 0.013(4) 0.008(4) 0.007(4) -0.001(3) -0.001(3) -0.002(3)
C201 0.014(5) 0.018(5) 0.009(4) -0.005(4) 0.001(4) -0.006(4)
C202 0.019(5) 0.012(4) 0.011(5) -0.003(4) -0.003(4) -0.002(4)
C203 0.031(6) 0.017(5) 0.011(5) -0.001(4) -0.002(4) -0.009(4)
C204 0.040(7) 0.021(5) 0.016(6) 0.002(4) -0.013(5) -0.003(5)
C205 0.013(4) 0.014(4) 0.008(4) -0.002(3) -0.001(3) -0.004(4)
C206 0.018(5) 0.022(5) 0.012(5) -0.003(4) -0.001(4) -0.008(4)
C207 0.016(5) 0.015(5) 0.016(5) 0.005(4) -0.007(4) -0.005(4)
C208 0.018(5) 0.029(6) 0.029(6) 0.011(5) -0.001(5) -0.008(5)
C209 0.012(3) 0.011(3) 0.010(3) 0.001(2) -0.002(2) -0.005(2)
C210 0.025(5) 0.014(5) 0.010(5) 0.004(4) -0.001(4) -0.007(4)
C211 0.027(6) 0.017(5) 0.023(6) -0.006(4) 0.003(5) -0.012(4)
C212 0.048(8) 0.014(5) 0.024(6) 0.005(4) 0.001(5) -0.017(5)
C213 0.016(5) 0.009(4) 0.016(5) -0.003(4) -0.003(4) -0.002(4)
C214 0.014(5) 0.019(5) 0.009(4) -0.004(4) 0.000(4) -0.002(4)
C215 0.022(5) 0.015(5) 0.022(6) -0.002(4) -0.002(4) -0.001(4)
C216 0.024(6) 0.033(7) 0.033(7) -0.011(6) -0.004(5) 0.010(5)
C301 0.042(7) 0.018(5) 0.009(5) 0.002(4) 0.000(5) -0.015(5)
O301 0.041(5) 0.020(4) 0.015(4) -0.001(3) -0.002(3) -0.012(4)
C302 0.047(8) 0.035(7) 0.023(6) -0.007(5) -0.002(6) -0.024(6)
C303 0.049(9) 0.030(7) 0.027(7) 0.003(5) -0.005(6) -0.007(6)
C311 0.025(5) 0.012(5) 0.014(5) 0.006(4) -0.008(4) -0.002(4)
O311 0.027(4) 0.014(3) 0.014(4) -0.004(3) -0.001(3) -0.001(3)
C312 0.021(5) 0.013(5) 0.021(5) -0.002(4) -0.007(4) 0.001(4)
C313 0.068(11) 0.038(8) 0.058(10) -0.027(8) -0.051(9) 0.021(7)
C321 0.024(6) 0.014(5) 0.028(6) 0.013(4) -0.011(5) -0.013(4)
O321 0.038(5) 0.022(4) 0.028(5) 0.005(4) -0.005(4) -0.013(4)
C322 0.030(7) 0.029(6) 0.051(9) 0.010(6) -0.021(6) -0.014(5)
C323 0.039(7) 0.023(6) 0.041(8) 0.004(5) 0.004(6) -0.019(6)
C331 0.049(8) 0.015(5) 0.021(6) 0.007(5) -0.008(6) 0.006(5)
O331 0.063(8) 0.061(8) 0.038(6) 0.028(6) -0.013(6) -0.003(6)
C332 0.050(11) 0.059(12) 0.096(17) 0.009(12) -0.028(11) 0.003(9)
C333 0.070(11) 0.032(7) 0.056(10) 0.004(7) -0.030(9) -0.019(7)

loop_
_atom_type_symbol
_atom_type_description
_atom_type_scat_dispersion_real
_atom_type_scat_dispersion_imag
_atom_type_scat_source
C C 0.0033 0.0016 'International Tables Vol C Tables 4.2.6.8 and 6.1.1.4'
H H 0.0000 0.0000 'International Tables Vol C Tables 4.2.6.8 and 6.1.1.4'
K K 0.2009 0.2494 'International Tables Vol C Tables 4.2.6.8 and 6.1.1.4'
N N 0.0061 0.0033 'International Tables Vol C Tables 4.2.6.8 and 6.1.1.4'
O O 0.0106 0.0060 'International Tables Vol C Tables 4.2.6.8 and 6.1.1.4'
Ru Ru -1.2594 0.8363 'International Tables Vol C Tables 4.2.6.8 and 6.1.1.4'
Br Br -0.2901 2.4595 'International Tables Vol C Tables 4.2.6.8 and 6.1.1.4'

loop_
_geom_angle_atom_site_label_1
_geom_angle_atom_site_label_2
_geom_angle_atom_site_label_3
_geom_angle
_geom_angle_site_symmetry_1
_geom_angle_site_symmetry_3
_geom_angle_publ_flag
C2 Ru1 C1 89.2(4) . . ?
C2 Ru1 O33 90.9(4) . . ?
C1 Ru1 O33 179.6(3) . . ?
C2 Ru1 O22 175.7(4) . . ?
C1 Ru1 O22 94.8(4) . . ?
O33 Ru1 O22 85.1(3) . . ?
C2 Ru1 Br4 95.8(3) . . ?
C1 Ru1 Br4 96.5(3) . . ?
O33 Ru1 Br4 83.93(18) . . ?
O22 Ru1 Br4 82.06(17) . . ?
C2 Ru1 Ru2 98.4(3) . . ?
C1 Ru1 Ru2 94.6(3) . . ?
O33 Ru1 Ru2 85.02(18) . . ?
O22 Ru1 Ru2 82.98(17) . . ?
Br4 Ru1 Ru2 162.09(4) . . ?
C3 Ru2 C4 85.9(4) . . ?
C3 Ru2 O21 94.2(4) . . ?
C4 Ru2 O21 178.2(3) . . ?
C3 Ru2 O31 178.0(3) . . ?
C4 Ru2 O31 95.4(3) . . ?
O21 Ru2 O31 84.5(3) . . ?
C3 Ru2 Br1 99.8(3) . . ?
C4 Ru2 Br1 96.7(3) . . ?
O21 Ru2 Br1 85.00(18) . . ?
O31 Ru2 Br1 81.59(17) . . ?
C3 Ru2 Ru1 95.5(3) . . ?
C4 Ru2 Ru1 93.4(3) . . ?
O21 Ru2 Ru1 84.87(18) . . ?
O31 Ru2 Ru1 82.88(16) . . ?
Br1 Ru2 Ru1 162.18(4) . . ?
C5 Ru3 C6 88.4(4) . . ?
C5 Ru3 O51 96.4(3) . . ?
C6 Ru3 O51 175.1(3) . . ?
C5 Ru3 O31 177.2(3) . . ?
C6 Ru3 O31 90.4(3) . . ?
O51 Ru3 O31 84.8(3) . . ?
C5 Ru3 Br1 100.1(3) . . ?
C6 Ru3 Br1 93.9(3) . . ?
O51 Ru3 Br1 84.25(18) . . ?
O31 Ru3 Br1 82.48(18) . . ?
C5 Ru3 Ru4 94.8(3) . . ?
C6 Ru3 Ru4 97.0(3) . . ?
O51 Ru3 Ru4 83.61(18) . . ?
O31 Ru3 Ru4 82.78(17) . . ?
Br1 Ru3 Ru4 161.67(4) . . ?
C8 Ru4 C7 86.3(4) . . ?
C8 Ru4 O32 177.2(4) . . ?
C7 Ru4 O32 96.2(3) . . ?
C8 Ru4 O52 93.7(3) . . ?
C7 Ru4 O52 177.8(3) . . ?
O32 Ru4 O52 83.7(2) . . ?
C8 Ru4 Ru3 94.3(3) . . ?
C7 Ru4 Ru3 94.7(3) . . ?
O32 Ru4 Ru3 84.23(18) . . ?
O52 Ru4 Ru3 83.10(17) . . ?
C8 Ru4 Br2 97.1(3) . . ?
C7 Ru4 Br2 99.7(3) . . ?
O32 Ru4 Br2 83.80(18) . . ?
O52 Ru4 Br2 82.48(17) . . ?
Ru3 Ru4 Br2 162.16(4) . . ?
C9 Ru5 C10 88.6(4) . . ?
C9 Ru5 O41 174.0(4) . . ?
C10 Ru5 O41 95.9(4) . . ?
C9 Ru5 O52 90.0(4) . . ?
C10 Ru5 O52 178.6(3) . . ?
O41 Ru5 O52 85.4(2) . . ?
C9 Ru5 Ru6 91.2(3) . . ?
C10 Ru5 Ru6 96.5(3) . . ?
O41 Ru5 Ru6 84.43(18) . . ?
O52 Ru5 Ru6 83.35(17) . . ?
C9 Ru5 Br2 98.4(3) . . ?
C10 Ru5 Br2 97.2(3) . . ?
O41 Ru5 Br2 84.92(18) . . ?
O52 Ru5 Br2 83.16(17) . . ?
Ru6 Ru5 Br2 163.42(4) . . ?
C12 Ru6 C11 86.1(4) . . ?
C12 Ru6 O53 177.2(4) . . ?
C11 Ru6 O53 93.9(4) . . ?
C12 Ru6 O42 95.0(4) . . ?
C11 Ru6 O42 178.4(4) . . ?
O53 Ru6 O42 84.9(3) . . ?
C12 Ru6 Br3 96.0(3) . . ?
C11 Ru6 Br3 99.2(3) . . ?
O53 Ru6 Br3 86.73(18) . . ?
O42 Ru6 Br3 81.82(18) . . ?
C12 Ru6 Ru5 93.5(3) . . ?
C11 Ru6 Ru5 95.9(3) . . ?
O53 Ru6 Ru5 83.70(18) . . ?
O42 Ru6 Ru5 82.91(18) . . ?
Br3 Ru6 Ru5 162.63(4) . . ?
C14 Ru7 C13 88.0(4) . . ?
C14 Ru7 O23 176.7(4) . . ?
C13 Ru7 O23 94.5(3) . . ?
C14 Ru7 O42 92.0(3) . . ?
C13 Ru7 O42 178.4(3) . . ?
O23 Ru7 O42 85.4(3) . . ?
C14 Ru7 Ru8 93.6(3) . . ?
C13 Ru7 Ru8 94.6(3) . . ?
O23 Ru7 Ru8 84.13(18) . . ?
O42 Ru7 Ru8 83.82(17) . . ?
C14 Ru7 Br3 96.3(3) . . ?
C13 Ru7 Br3 100.0(3) . . ?
O23 Ru7 Br3 85.42(18) . . ?
O42 Ru7 Br3 81.60(17) . . ?
Ru8 Ru7 Br3 162.67(4) . . ?
C16 Ru8 C15 87.7(5) . . ?
C16 Ru8 O43 93.8(4) . . ?
C15 Ru8 O43 178.5(4) . . ?
C16 Ru8 O22 178.9(4) . . ?
C15 Ru8 O22 92.2(4) . . ?
O43 Ru8 O22 86.3(3) . . ?
C16 Ru8 Br4 99.6(3) . . ?
C15 Ru8 Br4 95.6(3) . . ?
O43 Ru8 Br4 84.54(18) . . ?
O22 Ru8 Br4 81.47(17) . . ?
C16 Ru8 Ru7 95.6(3) . . ?
C15 Ru8 Ru7 96.0(3) . . ?
O43 Ru8 Ru7 83.52(17) . . ?
O22 Ru8 Ru7 83.37(17) . . ?
Br4 Ru8 Ru7 161.25(4) . . ?
Ru3 Br1 Ru2 84.28(4) . . ?
Ru5 Br2 Ru4 82.17(4) . . ?
Ru5 Br2 K2 86.14(5) . . ?
Ru4 Br2 K2 88.89(5) . . ?
Ru6 Br3 Ru7 84.52(4) . . ?
Ru6 Br3 K1 86.23(5) . . ?
Ru7 Br3 K1 87.90(5) . . ?
Ru1 Br4 Ru8 84.89(4) . . ?
Ru1 Br4 K2 88.31(5) . . ?
Ru8 Br4 K2 86.80(5) . . ?
O53 K1 O23 78.7(2) . . ?
O53 K1 O301 129.7(3) . . ?
O23 K1 O301 114.9(2) . . ?
O53 K1 O301 81.0(2) . 2_666 ?
O23 K1 O301 158.8(2) . 2_666 ?
O301 K1 O301 74.2(3) . 2_666 ?
O53 K1 O21 89.6(2) . . ?
O23 K1 O21 45.21(19) . . ?
O301 K1 O21 135.5(2) . . ?
O301 K1 O21 141.1(2) 2_666 . ?
O53 K1 O51 44.66(19) . . ?
O23 K1 O51 92.80(19) . . ?
O301 K1 O51 151.1(2) . . ?
O301 K1 O51 76.9(2) 2_666 . ?
O21 K1 O51 70.25(19) . . ?
O53 K1 C51 22.5(2) . . ?
O23 K1 C51 80.7(2) . . ?
O301 K1 C51 148.8(3) . . ?
O301 K1 C51 83.0(2) 2_666 . ?
O21 K1 C51 75.1(2) . . ?
O51 K1 C51 23.2(2) . . ?
O53 K1 C21 79.6(2) . . ?
O23 K1 C21 22.8(2) . . ?
O301 K1 C21 131.5(2) . . ?
O301 K1 C21 154.3(2) 2_666 . ?
O21 K1 C21 23.1(2) . . ?
O51 K1 C21 77.4(2) . . ?
C51 K1 C21 72.7(2) . . ?
O53 K1 Br3 63.08(15) . . ?
O23 K1 Br3 61.69(15) . . ?
O301 K1 Br3 80.87(19) . . ?
O301 K1 Br3 103.22(19) 2_666 . ?
O21 K1 Br3 105.84(14) . . ?
O51 K1 Br3 107.13(14) . . ?
C51 K1 Br3 83.99(17) . . ?
C21 K1 Br3 82.72(17) . . ?
O53 K1 C301 72.2(2) . 2_666 ?
O23 K1 C301 149.0(2) . 2_666 ?
O301 K1 C301 92.2(2) . 2_666 ?
O301 K1 C301 18.7(2) 2_666 2_666 ?
O21 K1 C301 123.1(2) . 2_666 ?
O51 K1 C301 58.9(2) . 2_666 ?
C51 K1 C301 68.4(2) . 2_666 ?
C21 K1 C301 136.2(2) . 2_666 ?
Br3 K1 C301 111.8(2) . 2_666 ?
O53 K1 K1 107.14(17) . 2_666 ?
O23 K1 K1 148.55(17) . 2_666 ?
O301 K1 K1 37.79(17) . 2_666 ?
O301 K1 K1 36.41(16) 2_666 2_666 ?
O21 K1 K1 159.33(16) . 2_666 ?
O51 K1 K1 113.30(15) . 2_666 ?
C51 K1 K1 116.70(17) . 2_666 ?
C21 K1 K1 169.23(19) . 2_666 ?
Br3 K1 K1 92.74(7) . 2_666 ?
C301 K1 K1 54.61(18) 2_666 2_666 ?
O41 K2 O43 47.07(19) . . ?
O41 K2 O33 95.7(2) . . ?
O43 K2 O33 77.1(2) . . ?
O41 K2 O311 105.9(2) . 2_657 ?
O43 K2 O311 91.8(2) . 2_657 ?
O33 K2 O311 138.2(2) . 2_657 ?
O41 K2 O311 119.5(2) . . ?
O43 K2 O311 156.0(2) . . ?
O33 K2 O311 126.7(2) . . ?
O311 K2 O311 72.0(2) 2_657 . ?
O41 K2 O32 80.6(2) . . ?
O43 K2 O32 97.39(19) . . ?
O33 K2 O32 45.22(19) . . ?
O311 K2 O32 170.8(2) 2_657 . ?
O311 K2 O32 99.3(2) . . ?
O41 K2 C41 24.1(2) . . ?
O43 K2 C41 23.9(2) . . ?
O33 K2 C41 81.4(2) . . ?
O311 K2 C41 104.3(2) 2_657 . ?
O311 K2 C41 142.8(2) . . ?
O32 K2 C41 84.3(2) . . ?
O41 K2 C31 83.1(2) . . ?
O43 K2 C31 82.5(2) . . ?
O33 K2 C31 23.2(2) . . ?
O311 K2 C31 161.4(2) 2_657 . ?
O311 K2 C31 118.3(2) . . ?
O32 K2 C31 23.2(2) . . ?
C41 K2 C31 77.1(2) . . ?
O41 K2 Br2 58.73(14) . . ?
O43 K2 Br2 104.80(14) . . ?
O33 K2 Br2 101.54(14) . . ?
O311 K2 Br2 120.24(18) 2_657 . ?
O311 K2 Br2 70.72(16) . . ?
O32 K2 Br2 57.29(13) . . ?
C41 K2 Br2 80.86(17) . . ?
C31 K2 Br2 78.39(16) . . ?
O41 K2 Br4 102.89(15) . . ?
O43 K2 Br4 56.67(14) . . ?
O33 K2 Br4 55.55(14) . . ?
O311 K2 Br4 84.53(17) 2_657 . ?
O311 K2 Br4 135.51(17) . . ?
O32 K2 Br4 100.49(14) . . ?
C41 K2 Br4 78.76(17) . . ?
C31 K2 Br4 77.48(16) . . ?
Br2 K2 Br4 151.28(6) . . ?
O41 K2 K2 118.23(16) . 2_657 ?
O43 K2 K2 125.77(16) . 2_657 ?
O33 K2 K2 146.11(16) . 2_657 ?
O311 K2 K2 36.06(15) 2_657 2_657 ?
O311 K2 K2 35.93(15) . 2_657 ?
O32 K2 K2 135.15(15) . 2_657 ?
C41 K2 K2 130.22(17) . 2_657 ?
C31 K2 K2 151.42(17) . 2_657 ?
Br2 K2 K2 96.11(7) . 2_657 ?
Br4 K2 K2 112.51(7) . 2_657 ?
O1 C1 Ru1 179.7(9) . . ?
O2 C2 Ru1 174.8(9) . . ?
O3 C3 Ru2 177.4(9) . . ?
O4 C4 Ru2 177.3(9) . . ?
O5 C5 Ru3 177.5(9) . . ?
O6 C6 Ru3 176.7(9) . . ?
O7 C7 Ru4 179.0(8) . . ?
O8 C8 Ru4 178.6(9) . . ?
O9 C9 Ru5 174.6(9) . . ?
O10 C10 Ru5 178.0(9) . . ?
O11 C11 Ru6 178.4(9) . . ?
O12 C12 Ru6 176.0(10) . . ?
O13 C13 Ru7 179.2(8) . . ?
O14 C14 Ru7 178.7(9) . . ?
O15 C15 Ru8 178.8(10) . . ?
O16 C16 Ru8 177.7(10) . . ?
O21 C21 O23 120.7(8) . . ?
O21 C21 O22 120.0(8) . . ?
O23 C21 O22 119.3(8) . . ?
O21 C21 K1 67.3(5) . . ?
O23 C21 K1 56.6(4) . . ?
O22 C21 K1 160.9(6) . . ?
C21 O21 Ru2 125.2(6) . . ?
C21 O21 K1 89.6(5) . . ?
Ru2 O21 K1 137.8(3) . . ?
C21 O22 Ru1 124.4(6) . . ?
C21 O22 Ru8 123.5(6) . . ?
Ru1 O22 Ru8 110.1(3) . . ?
C21 O23 Ru7 126.0(6) . . ?
C21 O23 K1 100.5(5) . . ?
Ru7 O23 K1 124.4(3) . . ?
O32 C31 O33 119.4(8) . . ?
O32 C31 O31 120.3(7) . . ?
O33 C31 O31 120.3(8) . . ?
O32 C31 K2 63.4(4) . . ?
O33 C31 K2 60.7(4) . . ?
O31 C31 K2 157.5(6) . . ?
C31 O31 Ru3 123.0(5) . . ?
C31 O31 Ru2 123.8(5) . . ?
Ru3 O31 Ru2 110.1(3) . . ?
C31 O32 Ru4 124.0(6) . . ?
C31 O32 K2 93.4(5) . . ?
Ru4 O32 K2 127.4(3) . . ?
C31 O33 Ru1 124.9(6) . . ?
C31 O33 K2 96.2(5) . . ?
Ru1 O33 K2 131.0(3) . . ?
O43 C41 O41 119.4(8) . . ?
O43 C41 O42 120.7(8) . . ?
O41 C41 O42 119.9(8) . . ?
O43 C41 K2 62.5(5) . . ?
O41 C41 K2 61.0(4) . . ?
O42 C41 K2 160.0(6) . . ?
C41 O41 Ru5 124.0(6) . . ?
C41 O41 K2 94.8(5) . . ?
Ru5 O41 K2 128.2(3) . . ?
C41 O42 Ru6 124.1(6) . . ?
C41 O42 Ru7 122.5(5) . . ?
Ru6 O42 Ru7 111.4(3) . . ?
C41 O43 Ru8 125.4(6) . . ?
C41 O43 K2 93.6(5) . . ?
Ru8 O43 K2 130.9(3) . . ?
O53 C51 O51 120.5(8) . . ?
O53 C51 O52 119.2(8) . . ?
O51 C51 O52 120.3(8) . . ?
O53 C51 K1 53.9(5) . . ?
O51 C51 K1 70.9(5) . . ?
O52 C51 K1 156.8(6) . . ?
C51 O51 Ru3 124.7(6) . . ?
C51 O51 K1 85.9(5) . . ?
Ru3 O51 K1 137.1(3) . . ?
C51 O52 Ru5 122.5(6) . . ?
C51 O52 Ru4 121.7(5) . . ?
Ru5 O52 Ru4 108.7(3) . . ?
C51 O53 Ru6 126.2(6) . . ?
C51 O53 K1 103.6(6) . . ?
Ru6 O53 K1 123.8(3) . . ?
C113 N1 C105 109.4(7) . . ?
C113 N1 C109 112.2(8) . . ?
C105 N1 C109 109.0(8) . . ?
C113 N1 C101 107.3(7) . . ?
C105 N1 C101 110.9(7) . . ?
C109 N1 C101 108.0(7) . . ?
N1 C101 C102 114.8(8) . . ?
N1 C101 H10A 108.6 . . ?
C102 C101 H10A 108.6 . . ?
N1 C101 H10B 108.6 . . ?
C102 C101 H10B 108.6 . . ?
H10A C101 H10B 107.5 . . ?
C103 C102 C101 109.2(8) . . ?
C103 C102 H10C 109.8 . . ?
C101 C102 H10C 109.8 . . ?
C103 C102 H10D 109.8 . . ?
C101 C102 H10D 109.8 . . ?
H10C C102 H10D 108.3 . . ?
C104 C103 C102 113.4(9) . . ?
C104 C103 H10E 108.9 . . ?
C102 C103 H10E 108.9 . . ?
C104 C103 H10F 108.9 . . ?
C102 C103 H10F 108.9 . . ?
H10E C103 H10F 107.7 . . ?
C103 C104 H10G 109.5 . . ?
C103 C104 H10H 109.5 . . ?
H10G C104 H10H 109.5 . . ?
C103 C104 H10I 109.5 . . ?
H10G C104 H10I 109.5 . . ?
H10H C104 H10I 109.5 . . ?
C106 C105 N1 115.6(8) . . ?
C106 C105 H10J 108.4 . . ?
N1 C105 H10J 108.4 . . ?
C106 C105 H10K 108.4 . . ?
N1 C105 H10K 108.4 . . ?
H10J C105 H10K 107.4 . . ?
C105 C106 C107 111.4(9) . . ?
C105 C106 H10L 109.3 . . ?
C107 C106 H10L 109.3 . . ?
C105 C106 H10M 109.3 . . ?
C107 C106 H10M 109.3 . . ?
H10L C106 H10M 108.0 . . ?
C108 C107 C106 111.7(9) . . ?
C108 C107 H10N 109.3 . . ?
C106 C107 H10N 109.3 . . ?
C108 C107 H10O 109.3 . . ?
C106 C107 H10O 109.3 . . ?
H10N C107 H10O 107.9 . . ?
C107 C108 H10P 109.5 . . ?
C107 C108 H10Q 109.5 . . ?
H10P C108 H10Q 109.5 . . ?
C107 C108 H10R 109.5 . . ?
H10P C108 H10R 109.5 . . ?
H10Q C108 H10R 109.5 . . ?
C110 C109 N1 116.0(8) . . ?
C110 C109 H10S 108.3 . . ?
N1 C109 H10S 108.3 . . ?
C110 C109 H10T 108.3 . . ?
N1 C109 H10T 108.3 . . ?
H10S C109 H10T 107.4 . . ?
C111 C110 C109 109.6(9) . . ?
C111 C110 H11A 109.7 . . ?
C109 C110 H11A 109.7 . . ?
C111 C110 H11B 109.7 . . ?
C109 C110 H11B 109.7 . . ?
H11A C110 H11B 108.2 . . ?
C110 C111 C112 111.4(10) . . ?
C110 C111 H11C 109.3 . . ?
C112 C111 H11C 109.3 . . ?
C110 C111 H11D 109.3 . . ?
C112 C111 H11D 109.3 . . ?
H11C C111 H11D 108.0 . . ?
C111 C112 H11E 109.5 . . ?
C111 C112 H11F 109.5 . . ?
H11E C112 H11F 109.5 . . ?
C111 C112 H11G 109.5 . . ?
H11E C112 H11G 109.5 . . ?
H11F C112 H11G 109.5 . . ?
N1 C113 C114 115.9(8) . . ?
N1 C113 H11H 108.3 . . ?
C114 C113 H11H 108.3 . . ?
N1 C113 H11I 108.3 . . ?
C114 C113 H11I 108.3 . . ?
H11H C113 H11I 107.4 . . ?
C113 C114 C115 109.1(9) . . ?
C113 C114 H11J 109.9 . . ?
C115 C114 H11J 109.9 . . ?
C113 C114 H11K 109.9 . . ?
C115 C114 H11K 109.9 . . ?
H11J C114 H11K 108.3 . . ?
C116 C115 C114 112.4(10) . . ?
C116 C115 H11L 109.1 . . ?
C114 C115 H11L 109.1 . . ?
C116 C115 H11M 109.1 . . ?
C114 C115 H11M 109.1 . . ?
H11L C115 H11M 107.9 . . ?
C115 C116 H11N 109.5 . . ?
C115 C116 H11O 109.5 . . ?
H11N C116 H11O 109.5 . . ?
C115 C116 H11P 109.5 . . ?
H11N C116 H11P 109.5 . . ?
H11O C116 H11P 109.5 . . ?
C209 N2 C201 107.5(7) . . ?
C209 N2 C213 110.5(7) . . ?
C201 N2 C213 111.5(7) . . ?
C209 N2 C205 110.3(7) . . ?
C201 N2 C205 109.4(7) . . ?
C213 N2 C205 107.7(7) . . ?
C202 C201 N2 117.3(8) . . ?
C202 C201 H20A 108.0 . . ?
N2 C201 H20A 108.0 . . ?
C202 C201 H20B 108.0 . . ?
N2 C201 H20B 108.0 . . ?
H20A C201 H20B 107.2 . . ?
C201 C202 C203 109.4(8) . . ?
C201 C202 H20C 109.8 . . ?
C203 C202 H20C 109.8 . . ?
C201 C202 H20D 109.8 . . ?
C203 C202 H20D 109.8 . . ?
H20C C202 H20D 108.2 . . ?
C204 C203 C202 113.6(9) . . ?
C204 C203 H20E 108.8 . . ?
C202 C203 H20E 108.8 . . ?
C204 C203 H20F 108.8 . . ?
C202 C203 H20F 108.8 . . ?
H20E C203 H20F 107.7 . . ?
C203 C204 H20G 109.5 . . ?
C203 C204 H20H 109.5 . . ?
H20G C204 H20H 109.5 . . ?
C203 C204 H20I 109.5 . . ?
H20G C204 H20I 109.5 . . ?
H20H C204 H20I 109.5 . . ?
C206 C205 N2 114.2(8) . . ?
C206 C205 H20J 108.7 . . ?
N2 C205 H20J 108.7 . . ?
C206 C205 H20K 108.7 . . ?
N2 C205 H20K 108.7 . . ?
H20J C205 H20K 107.6 . . ?
C207 C206 C205 111.2(8) . . ?
C207 C206 H20L 109.4 . . ?
C205 C206 H20L 109.4 . . ?
C207 C206 H20M 109.4 . . ?
C205 C206 H20M 109.4 . . ?
H20L C206 H20M 108.0 . . ?
C208 C207 C206 114.1(9) . . ?
C208 C207 H20N 108.7 . . ?
C206 C207 H20N 108.7 . . ?
C208 C207 H20O 108.7 . . ?
C206 C207 H20O 108.7 . . ?
H20N C207 H20O 107.6 . . ?
C207 C208 H20P 109.5 . . ?
C207 C208 H20Q 109.5 . . ?
H20P C208 H20Q 109.5 . . ?
C207 C208 H20R 109.5 . . ?
H20P C208 H20R 109.5 . . ?
H20Q C208 H20R 109.5 . . ?
N2 C209 C210 114.3(8) . . ?
N2 C209 H20S 108.7 . . ?
C210 C209 H20S 108.7 . . ?
N2 C209 H20T 108.7 . . ?
C210 C209 H20T 108.7 . . ?
H20S C209 H20T 107.6 . . ?
C211 C210 C209 111.1(9) . . ?
C211 C210 H21A 109.4 . . ?
C209 C210 H21A 109.4 . . ?
C211 C210 H21B 109.4 . . ?
C209 C210 H21B 109.4 . . ?
H21A C210 H21B 108.0 . . ?
C210 C211 C212 111.8(9) . . ?
C210 C211 H21C 109.3 . . ?
C212 C211 H21C 109.3 . . ?
C210 C211 H21D 109.3 . . ?
C212 C211 H21D 109.3 . . ?
H21C C211 H21D 107.9 . . ?
C211 C212 H21E 109.5 . . ?
C211 C212 H21F 109.5 . . ?
H21E C212 H21F 109.5 . . ?
C211 C212 H21G 109.5 . . ?
H21E C212 H21G 109.5 . . ?
H21F C212 H21G 109.5 . . ?
C214 C213 N2 115.8(8) . . ?
C214 C213 H21H 108.3 . . ?
N2 C213 H21H 108.3 . . ?
C214 C213 H21I 108.3 . . ?
N2 C213 H21I 108.3 . . ?
H21H C213 H21I 107.4 . . ?
C213 C214 C215 108.7(9) . . ?
C213 C214 H21J 109.9 . . ?
C215 C214 H21J 109.9 . . ?
C213 C214 H21K 109.9 . . ?
C215 C214 H21K 109.9 . . ?
H21J C214 H21K 108.3 . . ?
C216 C215 C214 112.3(10) . . ?
C216 C215 H21L 109.1 . . ?
C214 C215 H21L 109.1 . . ?
C216 C215 H21M 109.1 . . ?
C214 C215 H21M 109.1 . . ?
H21L C215 H21M 107.9 . . ?
C215 C216 H21N 109.5 . . ?
C215 C216 H21O 109.5 . . ?
H21N C216 H21O 109.5 . . ?
C215 C216 H21P 109.5 . . ?
H21N C216 H21P 109.5 . . ?
H21O C216 H21P 109.5 . . ?
O301 C301 C303 122.2(12) . . ?
O301 C301 C302 121.1(12) . . ?
C303 C301 C302 116.6(11) . . ?
O301 C301 K1 48.7(6) . 2_666 ?
C303 C301 K1 103.9(8) . 2_666 ?
C302 C301 K1 116.2(7) . 2_666 ?
C301 O301 K1 138.5(7) . . ?
C301 O301 K1 112.6(7) . 2_666 ?
K1 O301 K1 105.8(3) . 2_666 ?
C301 C302 H30A 109.5 . . ?
C301 C302 H30B 109.5 . . ?
H30A C302 H30B 109.5 . . ?
C301 C302 H30C 109.5 . . ?
H30A C302 H30C 109.5 . . ?
H30B C302 H30C 109.5 . . ?
C301 C303 H30D 109.5 . . ?
C301 C303 H30E 109.5 . . ?
H30D C303 H30E 109.5 . . ?
C301 C303 H30F 109.5 . . ?
H30D C303 H30F 109.5 . . ?
H30E C303 H30F 109.5 . . ?
O311 C311 C313 122.6(11) . . ?
O311 C311 C312 121.3(10) . . ?
C313 C311 C312 116.0(10) . . ?
C311 O311 K2 135.0(7) . 2_657 ?
C311 O311 K2 116.8(7) . . ?
K2 O311 K2 108.0(2) 2_657 . ?
C311 C312 H31A 109.5 . . ?
C311 C312 H31B 109.5 . . ?
H31A C312 H31B 109.5 . . ?
C311 C312 H31C 109.5 . . ?
H31A C312 H31C 109.5 . . ?
H31B C312 H31C 109.5 . . ?
C311 C313 H31D 109.5 . . ?
C311 C313 H31E 109.5 . . ?
H31D C313 H31E 109.5 . . ?
C311 C313 H31F 109.5 . . ?
H31D C313 H31F 109.5 . . ?
H31E C313 H31F 109.5 . . ?
O321 C321 C322 122.2(12) . . ?
O321 C321 C323 120.9(11) . . ?
C322 C321 C323 116.8(12) . . ?
C321 C322 H32A 109.5 . . ?
C321 C322 H32B 109.5 . . ?
H32A C322 H32B 109.5 . . ?
C321 C322 H32C 109.5 . . ?
H32A C322 H32C 109.5 . . ?
H32B C322 H32C 109.5 . . ?
C321 C323 H32D 109.5 . . ?
C321 C323 H32E 109.5 . . ?
H32D C323 H32E 109.5 . . ?
C321 C323 H32F 109.5 . . ?
H32D C323 H32F 109.5 . . ?
H32E C323 H32F 109.5 . . ?
O331 C331 C333 121.6(15) . . ?
O331 C331 C332 120.7(15) . . ?
C333 C331 C332 117.5(12) . . ?
C331 C332 H33A 109.5 . . ?
C331 C332 H33B 109.5 . . ?
H33A C332 H33B 109.5 . . ?
C331 C332 H33C 109.5 . . ?
H33A C332 H33C 109.5 . . ?
H33B C332 H33C 109.5 . . ?
C331 C333 H33D 109.5 . . ?
C331 C333 H33E 109.5 . . ?
H33D C333 H33E 109.5 . . ?
C331 C333 H33F 109.5 . . ?
H33D C333 H33F 109.5 . . ?
H33E C333 H33F 109.5 . . ?

loop_
_geom_bond_atom_site_label_1
_geom_bond_atom_site_label_2
_geom_bond_distance
_geom_bond_site_symmetry_2
_geom_bond_publ_flag
Ru1 C2 1.829(10) . ?
Ru1 C1 1.840(10) . ?
Ru1 O33 2.113(7) . ?
Ru1 O22 2.149(6) . ?
Ru1 Br4 2.5974(14) . ?
Ru1 Ru2 2.6503(10) . ?
Ru2 C3 1.825(9) . ?
Ru2 C4 1.837(9) . ?
Ru2 O21 2.120(7) . ?
Ru2 O31 2.152(6) . ?
Ru2 Br1 2.6439(14) . ?
Ru3 C5 1.831(10) . ?
Ru3 C6 1.851(10) . ?
Ru3 O51 2.117(7) . ?
Ru3 O31 2.148(6) . ?
Ru3 Br1 2.6099(14) . ?
Ru3 Ru4 2.6386(10) . ?
Ru4 C8 1.828(10) . ?
Ru4 C7 1.830(10) . ?
Ru4 O32 2.107(6) . ?
Ru4 O52 2.155(6) . ?
Ru4 Br2 2.6620(14) . ?
Ru5 C9 1.834(10) . ?
Ru5 C10 1.839(11) . ?
Ru5 O41 2.118(6) . ?
Ru5 O52 2.138(6) . ?
Ru5 Ru6 2.6407(10) . ?
Ru5 Br2 2.6468(14) . ?
Ru6 C12 1.831(10) . ?
Ru6 C11 1.840(10) . ?
Ru6 O53 2.111(7) . ?
Ru6 O42 2.148(6) . ?
Ru6 Br3 2.6372(14) . ?
Ru7 C14 1.830(10) . ?
Ru7 C13 1.851(10) . ?
Ru7 O23 2.103(6) . ?
Ru7 O42 2.152(7) . ?
Ru7 Ru8 2.6440(10) . ?
Ru7 Br3 2.6442(14) . ?
Ru8 C16 1.830(11) . ?
Ru8 C15 1.839(10) . ?
Ru8 O43 2.121(7) . ?
Ru8 O22 2.149(6) . ?
Ru8 Br4 2.6222(14) . ?
Br2 K2 3.663(2) . ?
Br3 K1 3.473(3) . ?
Br4 K2 3.750(2) . ?
K1 O53 2.663(7) . ?
K1 O23 2.732(7) . ?
K1 O301 2.773(8) . ?
K1 O301 2.863(8) 2_666 ?
K1 O21 2.967(7) . ?
K1 O51 3.036(7) . ?
K1 C51 3.204(9) . ?
K1 C21 3.216(9) . ?
K1 C301 3.519(11) 2_666 ?
K1 K1 4.495(4) 2_666 ?
K2 O41 2.734(7) . ?
K2 O43 2.768(7) . ?
K2 O33 2.820(7) . ?
K2 O311 2.854(8) 2_657 ?
K2 O311 2.863(8) . ?
K2 O32 2.882(7) . ?
K2 C41 3.114(9) . ?
K2 C31 3.216(9) . ?
K2 K2 4.626(4) 2_657 ?
C1 O1 1.149(12) . ?
C2 O2 1.154(12) . ?
C3 O3 1.150(12) . ?
C4 O4 1.144(12) . ?
C5 O5 1.155(12) . ?
C6 O6 1.132(12) . ?
C7 O7 1.148(12) . ?
C8 O8 1.163(12) . ?
C9 O9 1.139(12) . ?
C10 O10 1.135(13) . ?
C11 O11 1.142(13) . ?
C12 O12 1.145(13) . ?
C13 O13 1.129(12) . ?
C14 O14 1.150(12) . ?
C15 O15 1.143(12) . ?
C16 O16 1.133(13) . ?
C21 O21 1.263(11) . ?
C21 O23 1.269(11) . ?
C21 O22 1.317(11) . ?
C31 O32 1.268(11) . ?
C31 O33 1.272(11) . ?
C31 O31 1.311(10) . ?
C41 O43 1.266(11) . ?
C41 O41 1.278(11) . ?
C41 O42 1.303(11) . ?
C51 O53 1.261(11) . ?
C51 O51 1.264(11) . ?
C51 O52 1.316(11) . ?
N1 C113 1.513(12) . ?
N1 C105 1.517(13) . ?
N1 C109 1.526(12) . ?
N1 C101 1.529(12) . ?
C101 C102 1.531(13) . ?
C101 H10A 0.9900 . ?
C101 H10B 0.9900 . ?
C102 C103 1.521(14) . ?
C102 H10C 0.9900 . ?
C102 H10D 0.9900 . ?
C103 C104 1.518(14) . ?
C103 H10E 0.9900 . ?
C103 H10F 0.9900 . ?
C104 H10G 0.9800 . ?
C104 H10H 0.9800 . ?
C104 H10I 0.9800 . ?
C105 C106 1.503(13) . ?
C105 H10J 0.9900 . ?
C105 H10K 0.9900 . ?
C106 C107 1.531(14) . ?
C106 H10L 0.9900 . ?
C106 H10M 0.9900 . ?
C107 C108 1.520(15) . ?
C107 H10N 0.9900 . ?
C107 H10O 0.9900 . ?
C108 H10P 0.9800 . ?
C108 H10Q 0.9800 . ?
C108 H10R 0.9800 . ?
C109 C110 1.518(14) . ?
C109 H10S 0.9900 . ?
C109 H10T 0.9900 . ?
C110 C111 1.507(14) . ?
C110 H11A 0.9900 . ?
C110 H11B 0.9900 . ?
C111 C112 1.555(17) . ?
C111 H11C 0.9900 . ?
C111 H11D 0.9900 . ?
C112 H11E 0.9800 . ?
C112 H11F 0.9800 . ?
C112 H11G 0.9800 . ?
C113 C114 1.524(14) . ?
C113 H11H 0.9900 . ?
C113 H11I 0.9900 . ?
C114 C115 1.540(13) . ?
C114 H11J 0.9900 . ?
C114 H11K 0.9900 . ?
C115 C116 1.501(16) . ?
C115 H11L 0.9900 . ?
C115 H11M 0.9900 . ?
C116 H11N 0.9800 . ?
C116 H11O 0.9800 . ?
C116 H11P 0.9800 . ?
N2 C209 1.515(12) . ?
N2 C201 1.517(12) . ?
N2 C213 1.532(11) . ?
N2 C205 1.544(12) . ?
C201 C202 1.500(13) . ?
C201 H20A 0.9900 . ?
C201 H20B 0.9900 . ?
C202 C203 1.530(14) . ?
C202 H20C 0.9900 . ?
C202 H20D 0.9900 . ?
C203 C204 1.518(15) . ?
C203 H20E 0.9900 . ?
C203 H20F 0.9900 . ?
C204 H20G 0.9800 . ?
C204 H20H 0.9800 . ?
C204 H20I 0.9800 . ?
C205 C206 1.529(14) . ?
C205 H20J 0.9900 . ?
C205 H20K 0.9900 . ?
C206 C207 1.525(14) . ?
C206 H20L 0.9900 . ?
C206 H20M 0.9900 . ?
C207 C208 1.508(14) . ?
C207 H20N 0.9900 . ?
C207 H20O 0.9900 . ?
C208 H20P 0.9800 . ?
C208 H20Q 0.9800 . ?
C208 H20R 0.9800 . ?
C209 C210 1.527(13) . ?
C209 H20S 0.9900 . ?
C209 H20T 0.9900 . ?
C210 C211 1.514(14) . ?
C210 H21A 0.9900 . ?
C210 H21B 0.9900 . ?
C211 C212 1.528(15) . ?
C211 H21C 0.9900 . ?
C211 H21D 0.9900 . ?
C212 H21E 0.9800 . ?
C212 H21F 0.9800 . ?
C212 H21G 0.9800 . ?
C213 C214 1.517(14) . ?
C213 H21H 0.9900 . ?
C213 H21I 0.9900 . ?
C214 C215 1.522(14) . ?
C214 H21J 0.9900 . ?
C214 H21K 0.9900 . ?
C215 C216 1.521(16) . ?
C215 H21L 0.9900 . ?
C215 H21M 0.9900 . ?
C216 H21N 0.9800 . ?
C216 H21O 0.9800 . ?
C216 H21P 0.9800 . ?
C301 O301 1.223(14) . ?
C301 C303 1.492(19) . ?
C301 C302 1.504(18) . ?
C301 K1 3.519(11) 2_666 ?
O301 K1 2.863(8) 2_666 ?
C302 H30A 0.9800 . ?
C302 H30B 0.9800 . ?
C302 H30C 0.9800 . ?
C303 H30D 0.9800 . ?
C303 H30E 0.9800 . ?
C303 H30F 0.9800 . ?
C311 O311 1.211(13) . ?
C311 C313 1.484(17) . ?
C311 C312 1.504(14) . ?
O311 K2 2.854(8) 2_657 ?
C312 H31A 0.9800 . ?
C312 H31B 0.9800 . ?
C312 H31C 0.9800 . ?
C313 H31D 0.9800 . ?
C313 H31E 0.9800 . ?
C313 H31F 0.9800 . ?
C321 O321 1.208(15) . ?
C321 C322 1.493(16) . ?
C321 C323 1.497(18) . ?
C322 H32A 0.9800 . ?
C322 H32B 0.9800 . ?
C322 H32C 0.9800 . ?
C323 H32D 0.9800 . ?
C323 H32E 0.9800 . ?
C323 H32F 0.9800 . ?
C331 O331 1.215(16) . ?
C331 C333 1.48(2) . ?
C331 C332 1.49(3) . ?
C332 H33A 0.9800 . ?
C332 H33B 0.9800 . ?
C332 H33C 0.9800 . ?
C333 H33D 0.9800 . ?
C333 H33E 0.9800 . ?
C333 H33F 0.9800 . ?
